data_4109493
loop_
_publ_author_name
'Suguru Kenmoku'
'Yasuteru Urano'
'Hirotatsu Kojima'
'Tetsuo Nagano'

_publ_section_title
;
 Development of a Highly Specific Rhodamine-Based Fluorescence Probe for
 Hypochlorous Acid and Its Application to Real-Time Imaging of
 Phagocytosis
;
_journal_name_full 'Journal of the American Chemical Society'
_journal_page_first 7313
_journal_page_last 7318
_journal_paper_doi 10.1021/ja068740g
_journal_volume 129
_journal_year 2007
_chemical_formula_moiety 'C24 H24 N2 O2 '
_chemical_formula_sum 'C24 H24 N2 O2'
_chemical_formula_weight 372.47
_space_group_IT_number 11
_symmetry_cell_setting monoclinic
_symmetry_Int_Tables_number 11
_symmetry_space_group_name_Hall '-P 2yb'
_symmetry_space_group_name_H-M 'P 1 21/m 1'
_cell_angle_alpha 90.0000
_cell_angle_beta 96.612(3)
_cell_angle_gamma 90.0000
_cell_formula_units_Z 2
_cell_length_a 6.6952(4)
_cell_length_b 18.1555(14)
_cell_length_c 7.9560(6)
_cell_measurement_reflns_used 8492
_cell_measurement_temperature 99.1
_cell_measurement_theta_max 27.5
_cell_measurement_theta_min 3.1
_cell_volume 960.66(12)
_computing_cell_refinement PROCESS-AUTO
_computing_data_collection PROCESS-AUTO
_computing_data_reduction CrystalStructure
_computing_publication_material 'CrystalStructure 3.7.0'
_computing_structure_refinement CRYSTALS
_diffrn_detector_area_resol_mean 10.00
_diffrn_measured_fraction_theta_full 0.994
_diffrn_measured_fraction_theta_max 0.994
_diffrn_measurement_device_type 'Rigaku RAXIS-RAPID'
_diffrn_measurement_method \w
_diffrn_radiation_type 'Mo K\a'
_diffrn_radiation_wavelength 0.71075
_diffrn_reflns_av_R_equivalents 0.036
_diffrn_reflns_limit_h_max 8
_diffrn_reflns_limit_h_min -8
_diffrn_reflns_limit_k_max 23
_diffrn_reflns_limit_k_min -23
_diffrn_reflns_limit_l_max 10
_diffrn_reflns_limit_l_min -10
_diffrn_reflns_number 9154
_diffrn_reflns_theta_full 27.49
_diffrn_reflns_theta_max 27.49
_exptl_absorpt_coefficient_mu 0.082
_exptl_absorpt_correction_T_max 0.992
_exptl_absorpt_correction_T_min 0.750
_exptl_absorpt_correction_type multi-scan
_exptl_absorpt_process_details
;
    Higashi, T. (1995). Program for Absorption Correction.
    Rigaku Corporation, Tokyo, Japan.
;
_exptl_crystal_colour colorless
_exptl_crystal_density_diffrn 1.288
_exptl_crystal_description prism
_exptl_crystal_F_000 396.00
_exptl_crystal_size_max 0.10
_exptl_crystal_size_mid 0.10
_exptl_crystal_size_min 0.10
_refine_diff_density_max 0.33
_refine_diff_density_min -0.55
_refine_ls_extinction_method none
_refine_ls_goodness_of_fit_ref 0.890
_refine_ls_hydrogen_treatment refall
_refine_ls_number_parameters 194
_refine_ls_number_reflns 2266
_refine_ls_R_factor_gt 0.0489
_refine_ls_shift/su_max 0.0000
_refine_ls_structure_factor_coef Fsqd
_refine_ls_weighting_details 'w = 1/[0.0010Fo^2^ + 3.0000\s(Fo^2^) + 0.5000]/(4Fo^2^)'
_refine_ls_weighting_scheme calc
_refine_ls_wR_factor_ref 0.1203
_reflns_number_gt 1930
_reflns_number_total 2266
_reflns_threshold_expression F^2^>2.0\s(F^2^)
_cod_data_source_file ja068740grom20061206_041230.cif
_cod_data_source_block '_061025kemmoku'
_cod_original_formula_sum 'C24 H24 N2 O2 '
_cod_database_code 4109493

loop_
_symmetry_equiv_pos_site_id
_symmetry_equiv_pos_as_xyz
1 +X,+Y,+Z
2 -X,1/2+Y,-Z
3 -X,-Y,-Z
4 +X,1/2-Y,+Z

loop_
_atom_site_label
_atom_site_type_symbol
_atom_site_fract_x
_atom_site_fract_y
_atom_site_fract_z
_atom_site_U_iso_or_equiv
_atom_site_adp_type
_atom_site_occupancy
_atom_site_symmetry_multiplicity
_atom_site_calc_flag
_atom_site_refinement_flags
O(1) O 1.01286(16) 0.2500 0.76817(13) 0.0145(2) Uani 1.00 2 d S
O(7) O 0.42172(17) 0.2500 0.60569(14) 0.0205(3) Uani 1.00 2 d S
N(1) N 1.04758(18) -0.01124(6) 0.79088(16) 0.0279(3) Uani 1.00 1 d .
C(1) C 0.91941(18) 0.18450(6) 0.71813(14) 0.0142(2) Uani 1.00 1 d .
C(3) C 0.73396(18) 0.18180(6) 0.61872(14) 0.0156(2) Uani 1.00 1 d .
C(4) C 0.65745(19) 0.11142(6) 0.58010(16) 0.0218(3) Uani 1.00 1 d .
C(6) C 0.94655(19) 0.05154(6) 0.73440(16) 0.0200(3) Uani 1.00 1 d .
C(8) C 0.7565(2) 0.04793(6) 0.63502(17) 0.0237(3) Uani 1.00 1 d .
C(9) C 1.2535(2) -0.00654(8) 0.8699(2) 0.0293(3) Uani 1.00 1 d .
C(10) C 1.02571(17) 0.12180(6) 0.77449(14) 0.0165(2) Uani 1.00 1 d .
C(11) C 0.6483(2) 0.2500 0.0721(2) 0.0191(4) Uani 1.00 2 d S
C(12) C 0.3050(2) 0.2500 0.1388(2) 0.0185(4) Uani 1.00 2 d S
C(13) C 0.5819(2) 0.2500 0.3609(2) 0.0139(3) Uani 1.00 2 d S
C(14) C 0.6237(2) 0.2500 0.5522(2) 0.0152(3) Uani 1.00 2 d S
C(15) C 0.7199(2) 0.2500 0.2435(2) 0.0169(3) Uani 1.00 2 d S
C(16) C 0.3773(2) 0.2500 0.3100(2) 0.0153(3) Uani 1.00 2 d S
C(17) C 0.2686(2) 0.2500 0.4646(2) 0.0183(4) Uani 1.00 2 d S
C(18) C 0.9691(2) -0.08288(6) 0.7387(2) 0.0307(3) Uani 1.00 1 d .
C(19) C 0.4418(2) 0.2500 0.0199(2) 0.0187(4) Uani 1.00 2 d S
H(1) H 0.868(3) 0.2500 0.282(2) 0.019(4) Uiso 1.00 2 c S
H(2) H 0.740(2) 0.2500 -0.006(2) 0.018(4) Uiso 1.00 2 c S
H(3) H 0.399(3) 0.2500 -0.093(3) 0.027(5) Uiso 1.00 2 c S
H(4) H 0.163(3) 0.2500 0.103(2) 0.024(5) Uiso 1.00 2 c S
H(5) H 0.181(2) 0.2934(9) 0.472(2) 0.034(4) Uiso 1.00 1 c .
H(6) H 0.524(2) 0.1078(8) 0.5110(18) 0.021(3) Uiso 1.00 1 c .
H(7) H 0.699(2) -0.0005(9) 0.606(2) 0.033(4) Uiso 1.00 1 c .
H(8) H 1.156(2) 0.1300(7) 0.8465(19) 0.020(3) Uiso 1.00 1 c .
H(9) H 1.264(2) 0.0239(9) 0.979(2) 0.039(4) Uiso 1.00 1 c .
H(10) H 1.343(2) 0.0192(9) 0.800(2) 0.039(4) Uiso 1.00 1 c .
H(11) H 1.297(2) -0.0550(11) 0.901(2) 0.054(5) Uiso 1.00 1 c .
H(12) H 0.965(2) -0.0917(11) 0.617(2) 0.052(5) Uiso 1.00 1 c .
H(13) H 1.058(2) -0.1197(10) 0.802(2) 0.047(5) Uiso 1.00 1 c .
H(14) H 0.825(2) -0.0890(9) 0.766(2) 0.040(4) Uiso 1.00 1 c .

loop_
_atom_site_aniso_label
_atom_site_aniso_U_11
_atom_site_aniso_U_22
_atom_site_aniso_U_33
_atom_site_aniso_U_12
_atom_site_aniso_U_13
_atom_site_aniso_U_23
O(1) 0.0137(5) 0.0138(5) 0.0152(5) 0.0000 -0.0017(4) 0.0000
O(7) 0.0109(5) 0.0391(7) 0.0112(5) 0.0000 0.0007(4) 0.0000
N(1) 0.0332(6) 0.0168(5) 0.0318(6) 0.0023(4) -0.0045(5) 0.0019(4)
C(1) 0.0155(5) 0.0175(5) 0.0099(5) -0.0024(4) 0.0031(4) -0.0007(4)
C(3) 0.0154(5) 0.0202(5) 0.0110(5) -0.0016(4) 0.0011(4) 0.0013(4)
C(4) 0.0220(6) 0.0241(6) 0.0179(5) -0.0052(5) -0.0033(4) 0.0005(4)
C(6) 0.0248(6) 0.0182(5) 0.0169(5) 0.0004(5) 0.0026(4) 0.0021(4)
C(8) 0.0290(6) 0.0185(5) 0.0224(6) -0.0075(5) -0.0023(5) 0.0003(4)
C(9) 0.0292(7) 0.0233(6) 0.0343(8) 0.0069(5) -0.0011(5) 0.0046(5)
C(10) 0.0173(5) 0.0188(5) 0.0134(5) -0.0003(4) 0.0012(4) 0.0006(4)
C(11) 0.0193(8) 0.0251(8) 0.0138(8) 0.0000 0.0057(6) 0.0000
C(12) 0.0151(7) 0.0257(8) 0.0139(8) 0.0000 -0.0015(6) 0.0000
C(13) 0.0155(7) 0.0149(7) 0.0109(7) 0.0000 -0.0001(5) 0.0000
C(14) 0.0129(7) 0.0219(8) 0.0110(7) 0.0000 0.0021(5) 0.0000
C(15) 0.0133(7) 0.0217(8) 0.0157(8) 0.0000 0.0020(5) 0.0000
C(16) 0.0132(7) 0.0192(7) 0.0134(7) 0.0000 0.0017(5) 0.0000
C(17) 0.0144(7) 0.0287(8) 0.0116(7) 0.0000 -0.0002(6) 0.0000
C(18) 0.0424(8) 0.0167(6) 0.0332(8) 0.0012(5) 0.0047(6) 0.0009(5)
C(19) 0.0210(8) 0.0249(8) 0.0098(7) 0.0000 0.0002(6) 0.0000

loop_
_atom_type_symbol
_atom_type_description
_atom_type_scat_dispersion_real
_atom_type_scat_dispersion_imag
_atom_type_scat_source
C C 0.003 0.002
;
International Tables for Crystallography
(1992, Vol. C, Tables 4.2.6.8 and 6.1.1.4)
;
H H 0.000 0.000
;
International Tables for Crystallography
(1992, Vol. C, Table 6.1.1.4)
;
N N 0.006 0.003
;
International Tables for Crystallography
(1992, Vol. C, Tables 4.2.6.8 and 6.1.1.4)
;
O O 0.011 0.006
;
International Tables for Crystallography
(1992, Vol. C, Tables 4.2.6.8 and 6.1.1.4)
;

loop_
_geom_angle_atom_site_label_1
_geom_angle_atom_site_label_2
_geom_angle_atom_site_label_3
_geom_angle
_geom_angle_site_symmetry_1
_geom_angle_site_symmetry_3
C(1) O(1) C(1) 118.90(9) . 55504
C(14) O(7) C(17) 112.00(12) . .
C(6) N(1) C(9) 120.03(10) . .
C(6) N(1) C(18) 120.22(11) . .
C(9) N(1) C(18) 118.25(11) . .
O(1) C(1) C(3) 122.56(9) . .
O(1) C(1) C(10) 114.48(9) . .
C(3) C(1) C(10) 122.96(10) . .
C(1) C(3) C(4) 115.90(10) . .
C(1) C(3) C(14) 122.61(9) . .
C(4) C(3) C(14) 121.47(10) . .
C(3) C(4) C(8) 123.04(11) . .
N(1) C(6) C(8) 121.30(11) . .
N(1) C(6) C(10) 121.37(10) . .
C(8) C(6) C(10) 117.32(11) . .
C(4) C(8) C(6) 120.42(11) . .
C(1) C(10) C(6) 120.35(10) . .
C(15) C(11) C(19) 120.56(16) . .
C(16) C(12) C(19) 118.90(15) . .
C(14) C(13) C(15) 128.00(13) . .
C(14) C(13) C(16) 110.87(14) . .
C(15) C(13) C(16) 121.13(14) . .
O(7) C(14) C(3) 109.24(8) . .
O(7) C(14) C(3) 109.24(8) . 55504
O(7) C(14) C(13) 102.84(11) . .
C(3) C(14) C(3) 110.60(10) . 55504
C(3) C(14) C(13) 112.30(8) . .
C(3) C(14) C(13) 112.30(8) 55504 .
C(11) C(15) C(13) 118.56(14) . .
C(12) C(16) C(13) 120.52(15) . .
C(12) C(16) C(17) 130.95(14) . .
C(13) C(16) C(17) 108.53(13) . .
O(7) C(17) C(16) 105.76(13) . .
C(11) C(19) C(12) 120.32(15) . .
C(3) C(4) H(6) 117.7(8) . .
C(8) C(4) H(6) 119.2(8) . .
C(4) C(8) H(7) 121.2(9) . .
C(6) C(8) H(7) 118.4(9) . .
N(1) C(9) H(9) 111.5(9) . .
N(1) C(9) H(10) 113.1(9) . .
N(1) C(9) H(11) 107.8(11) . .
H(9) C(9) H(10) 103.7(14) . .
H(9) C(9) H(11) 106.9(15) . .
H(10) C(9) H(11) 113.7(15) . .
C(1) C(10) H(8) 116.4(8) . .
C(6) C(10) H(8) 123.2(8) . .
C(15) C(11) H(2) 118.4(12) . .
C(19) C(11) H(2) 121.0(12) . .
C(16) C(12) H(4) 121.0(13) . .
C(19) C(12) H(4) 120.1(13) . .
C(11) C(15) H(1) 121.2(12) . .
C(13) C(15) H(1) 120.2(12) . .
O(7) C(17) H(5) 109.2(9) . .
O(7) C(17) H(5) 109.2(9) . 55504
C(16) C(17) H(5) 113.4(10) . .
C(16) C(17) H(5) 113.4(10) . 55504
H(5) C(17) H(5) 105.9(13) . 55504
N(1) C(18) H(12) 113.6(11) . .
N(1) C(18) H(13) 106.5(10) . .
N(1) C(18) H(14) 110.9(10) . .
H(12) C(18) H(13) 109.6(16) . .
H(12) C(18) H(14) 105.9(14) . .
H(13) C(18) H(14) 110.4(15) . .
C(11) C(19) H(3) 118.9(14) . .
C(12) C(19) H(3) 120.8(14) . .

loop_
_geom_bond_atom_site_label_1
_geom_bond_atom_site_label_2
_geom_bond_distance
_geom_bond_site_symmetry_2
O(1) C(1) 1.3809(12) .
O(1) C(1) 1.3809(12) 55504
O(7) C(14) 1.4640(19) .
O(7) C(17) 1.4305(19) .
N(1) C(6) 1.3743(16) .
N(1) C(9) 1.4506(18) .
N(1) C(18) 1.4457(17) .
C(1) C(3) 1.3941(16) .
C(1) C(10) 1.3892(16) .
C(3) C(4) 1.3976(16) .
C(3) C(14) 1.5060(13) .
C(4) C(8) 1.3756(17) .
C(6) C(8) 1.4204(17) .
C(6) C(10) 1.4039(17) .
C(11) C(15) 1.393(2) .
C(11) C(19) 1.397(2) .
C(12) C(16) 1.391(2) .
C(12) C(19) 1.390(2) .
C(13) C(14) 1.515(2) .
C(13) C(15) 1.387(2) .
C(13) C(16) 1.383(2) .
C(16) C(17) 1.500(2) .
C(4) H(6) 0.994(13) .
C(8) H(7) 0.976(16) .
C(9) H(9) 1.022(18) .
C(9) H(10) 0.982(18) .
C(9) H(11) 0.95(2) .
C(10) H(8) 0.997(13) .
C(11) H(2) 0.92(2) .
C(12) H(4) 0.96(2) .
C(15) H(1) 1.00(2) .
C(17) H(5) 0.987(16) .
C(17) H(5) 0.987(16) 55504
C(18) H(12) 0.98(2) .
C(18) H(13) 0.994(18) .
C(18) H(14) 1.019(18) .
C(19) H(3) 0.91(2) .

loop_
_geom_contact_atom_site_label_1
_geom_contact_atom_site_label_2
_geom_contact_distance
_geom_contact_site_symmetry_2
O(1) O(7) 3.1590(16) 65501
O(1) C(3) 2.4336(14) .
O(1) C(3) 2.4336(14) 55504
O(1) C(10) 2.3295(12) .
O(1) C(10) 2.3295(12) 55504
O(1) C(12) 3.3458(18) 65601
O(1) C(14) 2.9512(17) .
O(1) C(17) 3.117(2) 65501
O(1) C(19) 3.3071(19) 65601
O(7) O(1) 3.1590(16) 45501
O(7) C(1) 3.5540(15) .
O(7) C(1) 3.5540(15) 55504
O(7) C(3) 2.4216(15) .
O(7) C(3) 2.4216(15) 55504
O(7) C(4) 2.9894(14) .
O(7) C(4) 2.9894(14) 55504
O(7) C(13) 2.329(2) .
O(7) C(16) 2.3373(19) .
O(7) C(19) 3.283(2) 55601
N(1) N(1) 3.4833(18) 75703
N(1) C(8) 2.4360(17) .
N(1) C(9) 3.565(2) 75703
N(1) C(10) 2.4224(16) .
C(1) O(7) 3.5540(15) .
C(1) C(1) 2.3784(15) 55504
C(1) C(3) 2.7988(15) 55504
C(1) C(4) 2.3662(16) .
C(1) C(6) 2.4231(16) .
C(1) C(8) 2.7585(16) .
C(1) C(14) 2.5445(17) .
C(1) C(17) 3.469(2) 65501
C(3) O(1) 2.4336(14) .
C(3) O(7) 2.4216(15) .
C(3) C(1) 2.7988(15) 55504
C(3) C(3) 2.4764(15) 55504
C(3) C(6) 2.8573(16) .
C(3) C(8) 2.4377(16) .
C(3) C(10) 2.4455(15) .
C(3) C(13) 2.5093(17) .
C(3) C(15) 3.2231(19) .
C(3) C(16) 3.4522(17) .
C(3) C(17) 3.4447(18) .
C(4) O(7) 2.9894(14) .
C(4) C(1) 2.3662(16) .
C(4) C(6) 2.4266(17) .
C(4) C(10) 2.7619(16) .
C(4) C(13) 3.0700(15) .
C(4) C(14) 2.5336(12) .
C(6) C(1) 2.4231(16) .
C(6) C(3) 2.8573(16) .
C(6) C(4) 2.4266(17) .
C(6) C(9) 2.4471(18) .
C(6) C(18) 2.4451(17) .
C(8) N(1) 2.4360(17) .
C(8) C(1) 2.7585(16) .
C(8) C(3) 2.4377(16) .
C(8) C(10) 2.4122(17) .
C(8) C(18) 2.8419(18) .
C(9) N(1) 3.565(2) 75703
C(9) C(6) 2.4471(18) .
C(9) C(10) 2.8400(18) .
C(9) C(18) 2.486(2) .
C(10) O(1) 2.3295(12) .
C(10) N(1) 2.4224(16) .
C(10) C(3) 2.4455(15) .
C(10) C(4) 2.7619(16) .
C(10) C(8) 2.4122(17) .
C(10) C(9) 2.8400(18) .
C(11) C(12) 2.418(2) .
C(11) C(13) 2.390(2) .
C(11) C(16) 2.768(2) .
C(12) O(1) 3.3458(18) 45401
C(12) C(11) 2.418(2) .
C(12) C(13) 2.409(2) .
C(12) C(15) 2.807(2) .
C(12) C(17) 2.631(2) .
C(13) O(7) 2.329(2) .
C(13) C(3) 2.5093(17) .
C(13) C(3) 2.5093(17) 55504
C(13) C(4) 3.0700(15) .
C(13) C(4) 3.0700(15) 55504
C(13) C(11) 2.390(2) .
C(13) C(12) 2.409(2) .
C(13) C(17) 2.341(2) .
C(13) C(19) 2.766(2) .
C(14) O(1) 2.9512(17) .
C(14) C(1) 2.5445(17) .
C(14) C(1) 2.5445(17) 55504
C(14) C(4) 2.5336(12) .
C(14) C(4) 2.5336(12) 55504
C(14) C(15) 2.609(2) .
C(14) C(16) 2.388(2) .
C(14) C(17) 2.400(2) .
C(15) C(3) 3.2231(19) .
C(15) C(3) 3.2231(19) 55504
C(15) C(12) 2.807(2) .
C(15) C(14) 2.609(2) .
C(15) C(16) 2.413(2) .
C(15) C(19) 2.422(2) .
C(16) O(7) 2.3373(19) .
C(16) C(3) 3.4522(17) .
C(16) C(3) 3.4522(17) 55504
C(16) C(11) 2.768(2) .
C(16) C(14) 2.388(2) .
C(16) C(15) 2.413(2) .
C(16) C(19) 2.396(2) .
C(17) O(1) 3.117(2) 45501
C(17) C(1) 3.469(2) 45501
C(17) C(1) 3.469(2) 45504
C(17) C(3) 3.4447(18) .
C(17) C(3) 3.4447(18) 55504
C(17) C(12) 2.631(2) .
C(17) C(13) 2.341(2) .
C(17) C(14) 2.400(2) .
C(18) C(6) 2.4451(17) .
C(18) C(8) 2.8419(18) .
C(18) C(9) 2.486(2) .
C(19) O(1) 3.3071(19) 45401
C(19) O(7) 3.283(2) 55401
C(19) C(13) 2.766(2) .
C(19) C(15) 2.422(2) .
C(19) C(16) 2.396(2) .
O(1) H(2) 2.70(2) 55601
O(1) H(3) 2.69(2) 65601
O(1) H(4) 2.74(2) 65601
O(1) H(5) 2.837(17) 65501
O(1) H(5) 2.837(17) 65504
O(1) H(8) 2.432(14) .
O(1) H(8) 2.432(14) 55504
O(7) H(2) 3.55(2) 55601
O(7) H(3) 2.42(2) 55601
O(7) H(5) 1.987(15) .
O(7) H(5) 1.987(15) 55504
O(7) H(6) 2.798(14) .
O(7) H(6) 2.798(14) 55504
O(7) H(8) 3.518(15) 45501
O(7) H(8) 3.518(15) 45504
N(1) H(7) 2.618(15) .
N(1) H(8) 2.687(14) .
N(1) H(9) 2.058(16) .
N(1) H(9) 2.940(18) 75703
N(1) H(10) 2.046(17) .
N(1) H(11) 1.962(18) .
N(1) H(12) 2.05(2) .
N(1) H(13) 1.973(18) .
N(1) H(14) 2.045(17) .
C(1) H(2) 2.88(2) 55601
C(1) H(3) 3.586(19) 65601
C(1) H(4) 3.506(19) 65601
C(1) H(5) 3.406(17) 65501
C(1) H(5) 2.802(17) 65504
C(1) H(6) 3.263(13) .
C(1) H(8) 2.039(13) .
C(1) H(12) 3.32(2) 75603
C(3) H(1) 3.17(2) .
C(3) H(2) 3.23(2) 55601
C(3) H(5) 3.366(16) 65504
C(3) H(6) 2.057(14) .
C(3) H(7) 3.318(16) .
C(3) H(8) 3.312(13) .
C(3) H(12) 3.34(2) 75603
C(4) H(7) 2.058(16) .
C(4) H(7) 3.337(15) 65603
C(4) H(10) 3.338(18) 45501
C(4) H(12) 3.15(2) 75603
C(6) H(6) 3.322(13) .
C(6) H(7) 2.071(15) .
C(6) H(8) 2.121(13) .
C(6) H(9) 2.754(16) .
C(6) H(9) 3.133(18) 75703
C(6) H(10) 2.709(16) .
C(6) H(11) 3.207(19) .
C(6) H(11) 3.49(2) 75703
C(6) H(12) 2.77(2) .
C(6) H(12) 3.01(2) 75603
C(6) H(13) 3.229(18) .
C(6) H(14) 2.698(18) .
C(8) H(6) 2.053(13) .
C(8) H(6) 3.518(14) 65603
C(8) H(7) 3.518(15) 65603
C(8) H(8) 3.341(13) .
C(8) H(9) 3.357(18) 75703
C(8) H(10) 3.239(18) 45501
C(8) H(12) 2.90(2) .
C(8) H(12) 3.00(2) 75603
C(8) H(14) 2.715(17) .
C(9) H(8) 2.565(14) .
C(9) H(9) 3.332(16) 85703
C(9) H(10) 3.553(16) 85703
C(9) H(11) 3.516(18) 85703
C(9) H(12) 3.048(19) .
C(9) H(13) 2.462(18) .
C(9) H(14) 3.256(17) .
C(9) H(14) 3.466(18) 75703
C(10) H(2) 3.590(16) 55601
C(10) H(3) 3.487(15) 65601
C(10) H(4) 3.540(15) 65601
C(10) H(5) 3.133(17) 65504
C(10) H(7) 3.291(15) .
C(10) H(9) 2.782(16) .
C(10) H(10) 2.814(17) .
C(10) H(12) 3.17(2) 75603
C(10) H(13) 3.48(2) 75703
C(11) H(1) 2.094(19) .
C(11) H(3) 2.00(2) .
C(11) H(4) 3.28(2) .
C(11) H(4) 3.43(2) 65501
C(11) H(11) 3.56(2) 75602
C(11) H(11) 3.56(2) 75603
C(11) H(13) 3.163(18) 75602
C(11) H(13) 3.163(18) 75603
C(12) H(1) 3.26(2) 45501
C(12) H(2) 3.26(2) .
C(12) H(3) 2.02(2) .
C(12) H(5) 2.974(17) .
C(12) H(5) 2.974(17) 55504
C(12) H(8) 3.259(14) 45401
C(12) H(8) 3.259(14) 45404
C(12) H(13) 3.465(19) 65602
C(12) H(13) 3.465(19) 65603
C(12) H(14) 3.167(18) 65602
C(12) H(14) 3.167(18) 65603
C(13) H(1) 2.08(2) .
C(13) H(2) 3.22(2) .
C(13) H(4) 3.278(19) .
C(13) H(5) 3.025(16) .
C(13) H(5) 3.025(16) 55504
C(13) H(6) 2.890(14) .
C(13) H(6) 2.890(14) 55504
C(14) H(1) 2.84(2) .
C(14) H(2) 3.51(2) 55601
C(14) H(3) 3.35(2) 55601
C(14) H(5) 3.061(15) .
C(14) H(5) 3.061(15) 55504
C(14) H(6) 2.677(14) .
C(14) H(6) 2.677(14) 55504
C(15) H(2) 2.00(2) .
C(15) H(3) 3.24(2) .
C(15) H(4) 3.29(2) 65501
C(15) H(5) 3.489(15) 65501
C(15) H(5) 3.489(15) 65504
C(15) H(13) 2.837(19) 75602
C(15) H(13) 2.837(19) 75603
C(16) H(1) 3.39(2) 45501
C(16) H(1) 3.32(2) .
C(16) H(3) 3.23(2) .
C(16) H(4) 2.056(19) .
C(16) H(5) 2.098(17) .
C(16) H(5) 2.098(17) 55504
C(16) H(6) 3.136(14) .
C(16) H(6) 3.136(14) 55504
C(16) H(14) 3.250(17) 65602
C(16) H(14) 3.250(17) 65603
C(17) H(1) 2.900(19) 45501
C(17) H(3) 3.53(2) 55601
C(17) H(4) 2.88(2) .
C(17) H(6) 3.097(14) .
C(17) H(6) 3.097(14) 55504
C(17) H(12) 3.299(19) 65602
C(17) H(12) 3.299(19) 65603
C(17) H(14) 3.471(17) 65602
C(17) H(14) 3.471(17) 65603
C(18) H(1) 3.236(7) 74602
C(18) H(4) 3.442(10) 64602
C(18) H(5) 2.912(16) 64602
C(18) H(7) 2.486(15) .
C(18) H(9) 3.229(16) .
C(18) H(9) 3.073(18) 75703
C(18) H(10) 3.107(17) .
C(18) H(11) 2.468(18) .
C(19) H(1) 3.334(19) .
C(19) H(2) 2.03(2) .
C(19) H(4) 2.05(2) .
C(19) H(8) 3.116(13) 45401
C(19) H(8) 3.116(13) 45404
H(1) C(3) 3.17(2) .
H(1) C(3) 3.17(2) 55504
H(1) C(11) 2.094(19) .
H(1) C(12) 3.26(2) 65501
H(1) C(13) 2.08(2) .
H(1) C(14) 2.84(2) .
H(1) C(16) 3.32(2) .
H(1) C(16) 3.39(2) 65501
H(1) C(17) 2.900(19) 65501
H(1) C(18) 3.236(7) 75602
H(1) C(18) 3.236(7) 75603
H(1) C(19) 3.334(19) .
H(1) H(2) 2.35(2) .
H(1) H(4) 2.57(3) 65501
H(1) H(5) 2.56(2) 65501
H(1) H(5) 2.56(2) 65504
H(1) H(12) 3.16(2) 75602
H(1) H(12) 3.16(2) 75603
H(1) H(13) 2.52(2) 75602
H(1) H(13) 2.52(2) 75603
H(2) O(1) 2.70(2) 55401
H(2) O(7) 3.55(2) 55401
H(2) C(1) 2.88(2) 55401
H(2) C(1) 2.88(2) 55404
H(2) C(3) 3.23(2) 55401
H(2) C(3) 3.23(2) 55404
H(2) C(10) 3.590(16) 55401
H(2) C(10) 3.590(16) 55404
H(2) C(12) 3.26(2) .
H(2) C(13) 3.22(2) .
H(2) C(14) 3.51(2) 55401
H(2) C(15) 2.00(2) .
H(2) C(19) 2.03(2) .
H(2) H(1) 2.35(2) .
H(2) H(3) 2.31(2) .
H(2) H(4) 2.86(2) 65501
H(2) H(13) 3.09(2) 75602
H(2) H(13) 3.09(2) 75603
H(3) O(1) 2.69(2) 45401
H(3) O(7) 2.42(2) 55401
H(3) C(1) 3.586(19) 45401
H(3) C(1) 3.586(19) 45404
H(3) C(10) 3.487(15) 45401
H(3) C(10) 3.487(15) 45404
H(3) C(11) 2.00(2) .
H(3) C(12) 2.02(2) .
H(3) C(14) 3.35(2) 55401
H(3) C(15) 3.24(2) .
H(3) C(16) 3.23(2) .
H(3) C(17) 3.53(2) 55401
H(3) H(2) 2.31(2) .
H(3) H(4) 2.34(3) .
H(3) H(8) 2.728(18) 45401
H(3) H(8) 2.728(18) 45404
H(4) O(1) 2.74(2) 45401
H(4) C(1) 3.506(19) 45401
H(4) C(1) 3.506(19) 45404
H(4) C(10) 3.540(15) 45401
H(4) C(10) 3.540(15) 45404
H(4) C(11) 3.43(2) 45501
H(4) C(11) 3.28(2) .
H(4) C(13) 3.278(19) .
H(4) C(15) 3.29(2) 45501
H(4) C(16) 2.056(19) .
H(4) C(17) 2.88(2) .
H(4) C(18) 3.442(10) 65602
H(4) C(18) 3.442(10) 65603
H(4) C(19) 2.05(2) .
H(4) H(1) 2.57(3) 45501
H(4) H(2) 2.86(2) 45501
H(4) H(3) 2.34(3) .
H(4) H(5) 3.03(2) .
H(4) H(5) 3.03(2) 55504
H(4) H(8) 2.98(2) 45401
H(4) H(8) 2.98(2) 45404
H(4) H(13) 2.94(2) 65602
H(4) H(13) 2.94(2) 65603
H(4) H(14) 3.102(19) 65602
H(4) H(14) 3.102(19) 65603
H(5) O(1) 2.837(17) 45501
H(5) O(7) 1.987(15) .
H(5) C(1) 3.406(17) 45501
H(5) C(1) 2.802(17) 45504
H(5) C(3) 3.366(16) 45504
H(5) C(10) 3.133(17) 45504
H(5) C(12) 2.974(17) .
H(5) C(13) 3.025(16) .
H(5) C(14) 3.061(15) .
H(5) C(15) 3.489(15) 45501
H(5) C(16) 2.098(17) .
H(5) C(18) 2.912(16) 65602
H(5) H(1) 2.56(2) 45501
H(5) H(4) 3.03(2) .
H(5) H(5) 1.58(2) 55504
H(5) H(6) 2.90(2) 55504
H(5) H(8) 3.31(2) 45504
H(5) H(12) 2.38(2) 65602
H(5) H(13) 3.00(2) 65602
H(5) H(14) 2.85(2) 65602
H(6) O(7) 2.798(14) .
H(6) C(1) 3.263(13) .
H(6) C(3) 2.057(14) .
H(6) C(6) 3.322(13) .
H(6) C(8) 2.053(13) .
H(6) C(8) 3.518(14) 65603
H(6) C(13) 2.890(14) .
H(6) C(14) 2.677(14) .
H(6) C(16) 3.136(14) .
H(6) C(17) 3.097(14) .
H(6) H(5) 2.90(2) 55504
H(6) H(7) 2.37(2) .
H(6) H(7) 2.57(2) 65603
H(6) H(10) 3.16(2) 45501
H(6) H(10) 3.57(2) 75603
H(6) H(12) 3.33(2) 65603
H(6) H(14) 3.04(2) 65603
H(7) N(1) 2.618(15) .
H(7) C(3) 3.318(16) .
H(7) C(4) 2.058(16) .
H(7) C(4) 3.337(15) 65603
H(7) C(6) 2.071(15) .
H(7) C(8) 3.518(15) 65603
H(7) C(10) 3.291(15) .
H(7) C(18) 2.486(15) .
H(7) H(6) 2.37(2) .
H(7) H(6) 2.57(2) 65603
H(7) H(7) 2.99(2) 65603
H(7) H(9) 3.31(2) 75703
H(7) H(10) 3.00(2) 45501
H(7) H(10) 3.23(2) 75603
H(7) H(12) 2.43(2) .
H(7) H(12) 3.46(2) 75603
H(7) H(13) 3.47(2) .
H(7) H(14) 2.16(2) .
H(8) O(1) 2.432(14) .
H(8) O(7) 3.518(15) 65501
H(8) N(1) 2.687(14) .
H(8) C(1) 2.039(13) .
H(8) C(3) 3.312(13) .
H(8) C(6) 2.121(13) .
H(8) C(8) 3.341(13) .
H(8) C(9) 2.565(14) .
H(8) C(12) 3.259(14) 65601
H(8) C(19) 3.116(13) 65601
H(8) H(3) 2.728(18) 65601
H(8) H(4) 2.98(2) 65601
H(8) H(5) 3.31(2) 65504
H(8) H(9) 2.27(2) .
H(8) H(10) 2.42(2) .
H(8) H(11) 3.50(2) .
H(8) H(13) 3.30(2) 75703
H(8) H(14) 3.16(2) 75703
H(9) N(1) 2.058(16) .
H(9) N(1) 2.940(18) 75703
H(9) C(6) 2.754(16) .
H(9) C(6) 3.133(18) 75703
H(9) C(8) 3.357(18) 75703
H(9) C(9) 3.332(16) 85703
H(9) C(10) 2.782(16) .
H(9) C(18) 3.229(16) .
H(9) C(18) 3.073(18) 75703
H(9) H(7) 3.31(2) 75703
H(9) H(8) 2.27(2) .
H(9) H(9) 3.26(2) 85703
H(9) H(10) 1.58(2) .
H(9) H(10) 3.10(2) 85703
H(9) H(11) 1.58(2) .
H(9) H(11) 3.04(2) 85703
H(9) H(13) 3.20(2) .
H(9) H(13) 3.41(2) 75703
H(9) H(14) 2.48(2) 75703
H(10) N(1) 2.046(17) .
H(10) C(4) 3.338(18) 65501
H(10) C(6) 2.709(16) .
H(10) C(8) 3.239(18) 65501
H(10) C(9) 3.553(16) 85703
H(10) C(10) 2.814(17) .
H(10) C(18) 3.107(17) .
H(10) H(6) 3.16(2) 65501
H(10) H(6) 3.57(2) 75603
H(10) H(7) 3.00(2) 65501
H(10) H(7) 3.23(2) 75603
H(10) H(8) 2.42(2) .
H(10) H(9) 1.58(2) .
H(10) H(9) 3.10(2) 85703
H(10) H(11) 1.62(2) .
H(10) H(11) 3.25(2) 85703
H(10) H(12) 3.43(2) .
H(10) H(13) 3.16(2) .
H(11) N(1) 1.962(18) .
H(11) C(6) 3.207(19) .
H(11) C(6) 3.49(2) 75703
H(11) C(9) 3.516(18) 85703
H(11) C(11) 3.56(2) 74602
H(11) C(18) 2.468(18) .
H(11) H(8) 3.50(2) .
H(11) H(9) 1.58(2) .
H(11) H(9) 3.04(2) 85703
H(11) H(10) 1.62(2) .
H(11) H(10) 3.25(2) 85703
H(11) H(11) 3.59(2) 85703
H(11) H(12) 3.06(2) .
H(11) H(13) 2.07(2) .
H(11) H(14) 3.28(2) .
H(12) N(1) 2.05(2) .
H(12) C(1) 3.32(2) 75603
H(12) C(3) 3.34(2) 75603
H(12) C(4) 3.15(2) 75603
H(12) C(6) 2.77(2) .
H(12) C(6) 3.01(2) 75603
H(12) C(8) 2.90(2) .
H(12) C(8) 3.00(2) 75603
H(12) C(9) 3.048(19) .
H(12) C(10) 3.17(2) 75603
H(12) C(17) 3.299(19) 64602
H(12) H(1) 3.16(2) 74602
H(12) H(5) 2.38(2) 64602
H(12) H(6) 3.33(2) 65603
H(12) H(7) 2.43(2) .
H(12) H(7) 3.46(2) 75603
H(12) H(10) 3.43(2) .
H(12) H(11) 3.06(2) .
H(12) H(13) 1.61(2) .
H(12) H(14) 1.60(2) .
H(13) N(1) 1.973(18) .
H(13) C(6) 3.229(18) .
H(13) C(9) 2.462(18) .
H(13) C(10) 3.48(2) 75703
H(13) C(11) 3.163(18) 74602
H(13) C(12) 3.465(19) 64602
H(13) C(15) 2.837(19) 74602
H(13) H(1) 2.52(2) 74602
H(13) H(2) 3.09(2) 74602
H(13) H(4) 2.94(2) 64602
H(13) H(5) 3.00(2) 64602
H(13) H(7) 3.47(2) .
H(13) H(8) 3.30(2) 75703
H(13) H(9) 3.20(2) .
H(13) H(9) 3.41(2) 75703
H(13) H(10) 3.16(2) .
H(13) H(11) 2.07(2) .
H(13) H(12) 1.61(2) .
H(13) H(14) 1.65(2) .
H(14) N(1) 2.045(17) .
H(14) C(6) 2.698(18) .
H(14) C(8) 2.715(17) .
H(14) C(9) 3.256(17) .
H(14) C(9) 3.466(18) 75703
H(14) C(12) 3.167(18) 64602
H(14) C(16) 3.250(17) 64602
H(14) C(17) 3.471(17) 64602
H(14) H(4) 3.102(19) 64602
H(14) H(5) 2.85(2) 64602
H(14) H(6) 3.04(2) 65603
H(14) H(7) 2.16(2) .
H(14) H(8) 3.16(2) 75703
H(14) H(9) 2.48(2) 75703
H(14) H(11) 3.28(2) .
H(14) H(12) 1.60(2) .
H(14) H(13) 1.65(2) .

loop_
_geom_torsion_atom_site_label_1
_geom_torsion_atom_site_label_2
_geom_torsion_atom_site_label_3
_geom_torsion_atom_site_label_4
_geom_torsion
_geom_torsion_site_symmetry_1
_geom_torsion_site_symmetry_3
_geom_torsion_site_symmetry_4
C(1) O(1) C(1) C(3) -0.04(14) . 55504 55504
C(1) O(1) C(1) C(10) -179.82(11) . 55504 55504
C(1) O(1) C(1) C(3) 0.04(14) 55504 . .
C(1) O(1) C(1) C(10) 179.82(11) 55504 . .
C(17) O(7) C(14) C(3) -119.45(8) . . .
C(17) O(7) C(14) C(3) 119.45(8) . . 55504
C(9) N(1) C(6) C(8) 170.71(13) . . .
C(9) N(1) C(6) C(10) -10.2(2) . . .
C(18) N(1) C(6) C(8) 4.9(2) . . .
C(18) N(1) C(6) C(10) -175.95(13) . . .
O(1) C(1) C(3) C(4) -179.25(11) . . .
O(1) C(1) C(3) C(14) 2.4(2) . . .
O(1) C(1) C(10) C(6) 179.21(11) . . .
C(3) C(1) C(10) C(6) -1.00(19) . . .
C(10) C(1) C(3) C(4) 0.98(18) . . .
C(10) C(1) C(3) C(14) -177.41(12) . . .
C(1) C(3) C(4) C(8) -0.14(19) . . .
C(1) C(3) C(14) O(7) -124.44(12) . . .
C(1) C(3) C(14) C(13) 122.15(13) . . .
C(1) C(3) C(14) C(3) -4.17(18) . . 55504
C(4) C(3) C(14) O(7) 57.26(16) . . .
C(4) C(3) C(14) C(13) -56.16(17) . . .
C(4) C(3) C(14) C(3) 177.52(12) . . 55504
C(14) C(3) C(4) C(8) 178.27(13) . . .
C(3) C(4) C(8) C(6) -0.7(2) . . .
N(1) C(6) C(8) C(4) 179.81(13) . . .
N(1) C(6) C(10) C(1) -179.01(12) . . .
C(8) C(6) C(10) C(1) 0.15(18) . . .
C(10) C(6) C(8) C(4) 0.66(19) . . .
C(15) C(13) C(14) C(3) -62.70(9) . . .
C(15) C(13) C(14) C(3) 62.70(9) . . 55504
C(16) C(13) C(14) C(3) 117.30(9) . . .
C(16) C(13) C(14) C(3) -117.30(9) . . 55504
